data_1550926
loop_
_publ_author_name
'Jiao, Tianyu'
'Cai, Kang'
'Liu, Zhichang'
'Wu, Guangcheng'
'Shen, Libo'
'Cheng, Chuyang'
'Feng, Yuanning'
'Stern, Charlotte L.'
'Stoddart, J. Fraser'
'Li, Hao'

_publ_section_title
;
 Guest recognition enhanced by lateral interactions
;
_journal_name_full 'Chemical Science'
_journal_paper_doi 10.1039/C9SC00591A
_journal_year 2019
_chemical_formula_moiety 'C78 H60 N12, 2(C17 H10 O), 5.5(F6 P), C2 H3 N, 0.5(Br)'
_chemical_formula_sum 'C114 H83 Br0.5 F33 N13 O2 P5.5'
_chemical_formula_weight 2504.22
_chemical_name_systematic AzaEx2Cage-Pycho
_space_group_crystal_system orthorhombic
_space_group_IT_number 62
_space_group_name_Hall '-P 2ac 2n'
_space_group_name_H-M_alt 'P n m a'
_symmetry_space_group_name_Hall '-P 2ac 2n'
_symmetry_space_group_name_H-M 'P n m a'
_atom_sites_solution_hydrogens geom
_atom_sites_solution_primary dual
_audit_creation_date 2019-01-09
_audit_creation_method
;
Olex2 1.2
(compiled 2018.05.29 svn.r3508 for OlexSys, GUI svn.r5506)
;
_audit_update_record
;
2019-01-09 deposited with the CCDC.    2019-04-11 downloaded from the CCDC.
;
_cell_angle_alpha 90
_cell_angle_beta 90
_cell_angle_gamma 90
_cell_formula_units_Z 8
_cell_length_a 27.3248(15)
_cell_length_b 42.161(3)
_cell_length_c 24.1600(16)
_cell_measurement_reflns_used 2880
_cell_measurement_temperature 100(2)
_cell_measurement_theta_max 53.815
_cell_measurement_theta_min 3.640
_cell_volume 27833(3)
_computing_cell_refinement 'SAINT V8.38A (?, 2016)'
_computing_data_collection 'APEX2 V2014.11-0 (Bruker, 2014)'
_computing_data_reduction 'SAINT V8.38A (?, 2016)'
_computing_molecular_graphics 'Olex2 (Dolomanov et al., 2009)'
_computing_publication_material 'Olex2 (Dolomanov et al., 2009)'
_computing_structure_refinement 'XL (Sheldrick, 2008)'
_computing_structure_solution 'XM (Sheldrick, 2008)'
_diffrn_ambient_temperature 100.01
_diffrn_detector_area_resol_mean 8
_diffrn_measured_fraction_theta_full 0.564
_diffrn_measured_fraction_theta_max 0.970
_diffrn_measurement_device_type 'Bruker Kappa APEX CCD area detector'
_diffrn_measurement_method '\w and \f scans'
_diffrn_radiation_monochromator 'MX optics'
_diffrn_radiation_type CuK\a
_diffrn_radiation_wavelength 1.54178
_diffrn_reflns_av_R_equivalents 0.1356
_diffrn_reflns_av_unetI/netI 0.1648
_diffrn_reflns_Laue_measured_fraction_full 0.564
_diffrn_reflns_Laue_measured_fraction_max 0.970
_diffrn_reflns_limit_h_max 24
_diffrn_reflns_limit_h_min -27
_diffrn_reflns_limit_k_max 42
_diffrn_reflns_limit_k_min -18
_diffrn_reflns_limit_l_max 24
_diffrn_reflns_limit_l_min -16
_diffrn_reflns_number 34207
_diffrn_reflns_point_group_measured_fraction_full 0.564
_diffrn_reflns_point_group_measured_fraction_max 0.970
_diffrn_reflns_theta_full 67.679
_diffrn_reflns_theta_max 50.433
_diffrn_reflns_theta_min 2.657
_diffrn_source microsource
_exptl_absorpt_coefficient_mu 1.634
_exptl_absorpt_correction_T_max 0.7510
_exptl_absorpt_correction_T_min 0.5117
_exptl_absorpt_correction_type multi-scan
_exptl_absorpt_process_details
'SADABS-2016/2 (Bruker,2016/2) was used for absorption correction. wR2(int) was 0.0993 before and 0.0585 after correction. The Ratio of minimum to maximum transmission is 0.6814. The \l/2 correction factor is Not present.'
_exptl_crystal_colour yellow
_exptl_crystal_colour_primary yellow
_exptl_crystal_density_diffrn 1.195
_exptl_crystal_description needle
_exptl_crystal_F_000 10168
_exptl_crystal_recrystallization_method 'The material was recrystallised from --- by as supplied'
_exptl_crystal_size_max 0.438
_exptl_crystal_size_mid 0.06
_exptl_crystal_size_min 0.026
_refine_diff_density_max 0.686
_refine_diff_density_min -0.468
_refine_diff_density_rms 0.108
_refine_ls_extinction_method none
_refine_ls_goodness_of_fit_ref 1.245
_refine_ls_hydrogen_treatment constr
_refine_ls_matrix_type full
_refine_ls_number_parameters 1532
_refine_ls_number_reflns 14398
_refine_ls_number_restraints 1404
_refine_ls_restrained_S_all 1.223
_refine_ls_R_factor_all 0.2586
_refine_ls_R_factor_gt 0.1608
_refine_ls_shift/su_max 0.005
_refine_ls_shift/su_mean 0.000
_refine_ls_structure_factor_coef Fsqd
_refine_ls_weighting_details 'w=1/[\s^2^(Fo^2^)+(0.2000P)^2^] where P=(Fo^2^+2Fc^2^)/3'
_refine_ls_weighting_scheme calc
_refine_ls_wR_factor_gt 0.3936
_refine_ls_wR_factor_ref 0.4438
_reflns_Friedel_coverage 0.000
_reflns_number_gt 6012
_reflns_number_total 14398
_reflns_threshold_expression 'I > 2\s(I)'
_cod_data_source_file c9sc00591a2.cif
_cod_data_source_block cx1196
_cod_original_cell_volume 27834(3)
_cod_original_formula_sum 'C114 H83 Br0.50 F33 N13 O2 P5.50'
_cod_database_code 1550926
_shelxl_version_number 2014-3
_shelx_space_group_comment
;
The symmetry employed for this shelxl refinement is uniquely defined
by the following loop, which should always be used as a source of
symmetry information in preference to the above space-group names.
They are only intended as comments.
;
_shelx_estimated_absorpt_t_max 0.959
_shelx_estimated_absorpt_t_min 0.535
_olex2_refinement_description
;
1. Fixed Uiso
 At 1.2 times of:
  All C(H) groups, All C(H,H) groups
 At 1.5 times of:
  All C(H,H,H) groups
2. Restrained distances
 C96-C103
 1.4 with sigma of 0.02
 O2-C96
 1.2 with sigma of 0.02
 O2-C103
 2.4 with sigma of 0.02
 C111-C102 \\sim C100-C112 \\sim C101-C98 \\sim C107-C106
 with sigma of 0.01
 C97-C105 \\sim C100-C103 \\sim C99-C110 \\sim C108-C98 \\sim C93_$1-C82_$1
\\sim C94_$1-C83_$1 ~
 C85_$1-C87_$1 \\sim C88_$1-C80_$1
 with sigma of 0.01
 C52-C3 \\sim C55-C2 \\sim C4-C1 \\sim C76-C29 \\sim C28-C25 \\sim C31-C30
 with sigma of 0.02
 C89-C80 \\sim C81-C80 \\sim C82-C81 \\sim C92-C82 \\sim C92-C91 \\sim C91-C89
 with sigma of 0.01
3. Rigid bond restraints
 O1, C79, C80, C81, C82, C83, C84, C85, C86, C87, C88, C89, C90, C91, C92, C93,
  C94, C95
 with sigma for 1-2 distances of 0.01 and sigma for 1-3 distances of 0.01
 O2, C96, C97, C98, C99, C100, C101, C102, C103, C104, C105, C106, C107, C108,
 C109, C110, C111, C112
 with sigma for 1-2 distances of 0.01 and sigma for 1-3 distances of 0.01
4. Uiso/Uaniso restraints and constraints
O1 \\sim C79 \\sim C80 \\sim C81 \\sim C82 \\sim C83 \\sim C84 \\sim C85 \\sim
C86 \\sim C87 \\sim C88 \\sim C89 \\sim C90 \\sim C91 \\sim C92 \\sim C93 \\sim
C94 \\sim C95: within 2A with sigma of 0.04 and sigma for terminal atoms of 0.08
O2 \\sim C96 \\sim C97 \\sim C98 \\sim C99 \\sim C100 \\sim C101 \\sim C102
\\sim C103 \\sim C104 \\sim C105 \\sim C106 \\sim C107 \\sim C108 \\sim C109
\\sim C110 \\sim C111 \\sim C112: within 2A with sigma of 0.04 and sigma for
terminal atoms of 0.08
Uanis(C105) \\sim Ueq, Uanis(O2) \\sim Ueq, Uanis(C96) \\sim Ueq, Uanis(C103)
\\sim Ueq, Uanis(C102) \\sim Ueq, Uanis(C104) \\sim Ueq, Uanis(C101) \\sim Ueq,
Uanis(C100) \\sim Ueq, Uanis(C106) \\sim Ueq, Uanis(C112) \\sim Ueq, Uanis(C99)
\\sim Ueq, Uanis(C97) \\sim Ueq, Uanis(C107) \\sim Ueq, Uanis(C111) \\sim Ueq,
Uanis(C98) \\sim Ueq, Uanis(C108) \\sim Ueq, Uanis(C110) \\sim Ueq, Uanis(C109)
\\sim Ueq: with sigma of 0.03 and sigma for terminal atoms of 0.06
Uanis(O1) \\sim Ueq, Uanis(C79) \\sim Ueq, Uanis(C80) \\sim Ueq, Uanis(C81)
\\sim Ueq, Uanis(C89) \\sim Ueq, Uanis(C82) \\sim Ueq, Uanis(C88) \\sim Ueq,
Uanis(C91) \\sim Ueq, Uanis(C92) \\sim Ueq, Uanis(C87) \\sim Ueq, Uanis(C90)
\\sim Ueq, Uanis(C93) \\sim Ueq, Uanis(C86) \\sim Ueq, Uanis(C95) \\sim Ueq,
Uanis(C94) \\sim Ueq, Uanis(C85) \\sim Ueq, Uanis(C83) \\sim Ueq, Uanis(C84)
\\sim Ueq: with sigma of 0.03 and sigma for terminal atoms of 0.06
5. Rigid body (RIGU) restrains
 N1, N2, N3, N4, N5, N6, N7, N8, N9, N10, N11, N12, C1, C2, C3, C4, C5, C6, C7,
  C8, C9, C10, C11, C12, C13, C14, C15, C16, C17, C18, C19, C20, C21, C22, C23,
 C24, C25, C26, C27, C28, C29, C30, C31, C32, C33, C34, C35, C36, C37, C38, C39,
  C40, C41, C42, C43, C44, C45, C46, C47, C48, C49, C50, C51, C52, C53, C54,
 C55, C56, C57, C58, C59, C60, C61, C62, C63, C64, C65, C66, C67, C68, C69, C70,
  C71, C72, C73, C74, C75, C76, C77, C78
 with sigma for 1-2 distances of 0.004 and sigma for 1-3 distances of 0.004
6. Others
 Fixed Sof: Br1(0.125) Br2(0.125) Br3(0.125) Br4(0.125)
7.a Secondary CH2 refined with riding coordinates:
 C10(H10A,H10B), C21(H21A,H21B), C37(H37A,H37B), C48(H48A,H48B), C61(H61A,
 H61B), C72(H72A,H72B)
7.b Aromatic/amide H refined with riding coordinates:
 C5(H5), C6(H6), C8(H8), C9(H9), C11(H11), C12(H12), C14(H14), C15(H15),
 C17(H17), C18(H18), C19(H19), C20(H20), C23(H23), C24(H24), C26(H26), C27(H27),
  C32(H32), C33(H33), C35(H35), C36(H36), C38(H38), C39(H39), C41(H41),
 C42(H42), C44(H44), C45(H45), C46(H46), C47(H47), C50(H50), C51(H51), C53(H53),
  C54(H54), C56(H56), C57(H57), C59(H59), C60(H60), C62(H62), C63(H63),
 C65(H65), C66(H66), C68(H68), C69(H69), C70(H70), C71(H71), C74(H74), C75(H75),
  C77(H77), C78(H78), C79(H79), C81(H81), C82(H82), C83(H83), C84(H84),
 C85(H85), C87(H87), C88(H88), C93(H93), C94(H94), C96(H96), C97(H97), C98(H98),
  C99(H99), C100(H100), C104(H104), C105(H105), C108(H108), C109(H109),
 C110(H110)
7.c Fitted hexagon refined as free rotating group:
 C101(C102,C103,C104,C105,C106), C107(C108,C109,C110,C111,C112)
7.d Idealised Me refined as rotating group:
 C148(H14A,H14B,H14C)
;
_smtbx_masks_special_details
;
The solvent masking procedure as implemented in Olex2 was used to remove the
electronic contribution of solvent molecules from the refinement.  As the exact
solvent content is not known, only the atoms used in the refinement model are
reported in the formula here.

Total solvent accessible volume / cell = 7066.1 Ang^3^ [25.4%]
Total electron count / cell = 1815.8
;
_olex2_date_sample_data_collection 2018-02-07
_olex2_date_sample_submission 2018-01-26
_olex2_diffrn_ambient_temperature_device 'Oxford Cryosystems'
_olex2_exptl_crystal_mounting_method 'The crystal was mounted on a MITIGEN holder in Paratone oil'
_olex2_submission_original_sample_id cx1196
_olex2_submission_special_instructions 'No special instructions were received'

loop_
_space_group_symop_operation_xyz
'x, y, z'
'-x+1/2, -y, z+1/2'
'-x, y+1/2, -z'
'x+1/2, -y+1/2, -z+1/2'
'-x, -y, -z'
'x-1/2, y, -z-1/2'
'x, -y-1/2, z'
'-x-1/2, y-1/2, z-1/2'

loop_
_atom_site_label
_atom_site_type_symbol
_atom_site_fract_x
_atom_site_fract_y
_atom_site_fract_z
_atom_site_U_iso_or_equiv
_atom_site_adp_type
_atom_site_occupancy
_atom_site_site_symmetry_order
_atom_site_calc_flag
_atom_site_refinement_flags_posn
_atom_site_refinement_flags_adp
_atom_site_refinement_flags_occupancy
_atom_site_disorder_assembly
_atom_site_disorder_group
N1 N 0.6879(4) 0.4071(3) 0.7259(5) 0.065(3) Uani 1 1 d . U . . .
N2 N 0.6757(3) 0.4564(3) 0.7730(4) 0.057(3) Uani 1 1 d . U . . .
N3 N 0.6792(4) 0.4537(3) 0.6743(5) 0.067(3) Uani 1 1 d . U . . .
N4 N 0.6320(4) 0.3416(3) 0.4712(4) 0.066(3) Uani 1 1 d . U . . .
N5 N 0.3827(4) 0.3195(3) 0.4946(4) 0.056(3) Uani 1 1 d . U . . .
N6 N 0.3089(3) 0.3705(3) 0.7576(5) 0.061(3) Uani 1 1 d . U . . .
N7 N 0.3035(3) 0.4182(3) 0.8102(5) 0.055(3) Uani 1 1 d . U . . .
N8 N 0.3042(3) 0.4200(3) 0.7120(4) 0.058(3) Uani 1 1 d . U . . .
N9 N 0.3324(4) 0.5843(3) 0.7750(5) 0.060(3) Uani 1 1 d . U . . .
N10 N 0.5792(4) 0.6063(3) 0.7249(5) 0.057(3) Uani 1 1 d . U . . .
N11 N 0.6420(4) 0.3511(3) 1.0011(5) 0.071(3) Uani 1 1 d . U . . .
N12 N 0.3927(4) 0.3202(3) 1.0149(4) 0.060(3) Uani 1 1 d . U . . .
C1 C 0.6851(4) 0.4205(4) 0.6783(6) 0.059(3) Uani 1 1 d D U . . .
C2 C 0.6840(4) 0.4228(4) 0.7721(6) 0.065(3) Uani 1 1 d D U . . .
C3 C 0.6748(4) 0.4676(3) 0.7214(6) 0.058(3) Uani 1 1 d D U . . .
C4 C 0.6890(5) 0.4051(4) 0.6246(6) 0.077(4) Uani 1 1 d D U . . .
C5 C 0.6888(4) 0.4177(4) 0.5731(6) 0.066(3) Uani 1 1 d . U . . .
H5 H 0.6887 0.4402 0.5709 0.079 Uiso 1 1 calc R . . . .
C6 C 0.6886(5) 0.4029(4) 0.5275(7) 0.078(4) Uani 1 1 d . U . . .
H6 H 0.6885 0.4141 0.4933 0.094 Uiso 1 1 calc R . . . .
C7 C 0.6886(4) 0.3689(4) 0.5285(7) 0.074(3) Uani 1 1 d . U . . .
C8 C 0.6927(5) 0.3541(4) 0.5794(7) 0.081(4) Uani 1 1 d . U . . .
H8 H 0.6983 0.3319 0.5805 0.097 Uiso 1 1 calc R . . . .
C9 C 0.6889(4) 0.3708(4) 0.6289(7) 0.073(3) Uani 1 1 d . U . . .
H9 H 0.6864 0.3603 0.6636 0.088 Uiso 1 1 calc R . . . .
C10 C 0.6848(5) 0.3501(4) 0.4774(6) 0.077(4) Uani 1 1 d . U . . .
H10A H 0.7051 0.3308 0.4800 0.093 Uiso 1 1 calc R . . . .
H10B H 0.6960 0.3627 0.4452 0.093 Uiso 1 1 calc R . . . .
C11 C 0.6004(5) 0.3630(4) 0.4542(6) 0.073(4) Uani 1 1 d . U . . .
H11 H 0.6123 0.3829 0.4418 0.088 Uiso 1 1 calc R . . . .
C12 C 0.5522(5) 0.3576(4) 0.4536(6) 0.083(4) Uani 1 1 d . U . . .
H12 H 0.5302 0.3733 0.4403 0.099 Uiso 1 1 calc R . . . .
C13 C 0.5354(5) 0.3291(4) 0.4725(6) 0.069(4) Uani 1 1 d . U . . .
C14 C 0.5696(5) 0.3054(4) 0.4917(6) 0.078(4) Uani 1 1 d . U . . .
H14 H 0.5583 0.2856 0.5055 0.093 Uiso 1 1 calc R . . . .
C15 C 0.6169(5) 0.3120(4) 0.4898(5) 0.064(4) Uani 1 1 d . U . . .
H15 H 0.6403 0.2966 0.5010 0.077 Uiso 1 1 calc R . . . .
C16 C 0.4797(5) 0.3240(3) 0.4766(5) 0.060(3) Uani 1 1 d . U . . .
C17 C 0.4468(5) 0.3362(4) 0.4422(6) 0.079(4) Uani 1 1 d . U . . .
H17 H 0.4576 0.3475 0.4105 0.095 Uiso 1 1 calc R . . . .
C18 C 0.3994(5) 0.3330(3) 0.4510(6) 0.064(3) Uani 1 1 d . U . . .
H18 H 0.3771 0.3409 0.4243 0.076 Uiso 1 1 calc R . . . .
C19 C 0.4119(5) 0.3051(4) 0.5301(6) 0.070(4) Uani 1 1 d . U . . .
H19 H 0.3987 0.2939 0.5608 0.084 Uiso 1 1 calc R . . . .
C20 C 0.4628(5) 0.3066(4) 0.5220(5) 0.066(4) Uani 1 1 d . U . . .
H20 H 0.4848 0.2961 0.5463 0.080 Uiso 1 1 calc R . . . .
C21 C 0.3273(4) 0.3186(3) 0.5070(6) 0.063(3) Uani 1 1 d . U . . .
H21A H 0.3162 0.2964 0.5124 0.075 Uiso 1 1 calc R . . . .
H21B H 0.3085 0.3280 0.4760 0.075 Uiso 1 1 calc R . . . .
C22 C 0.3196(4) 0.3381(4) 0.5604(6) 0.058(3) Uani 1 1 d . U . . .
C23 C 0.3131(5) 0.3220(4) 0.6093(6) 0.071(4) Uani 1 1 d . U . . .
H23 H 0.3122 0.2995 0.6084 0.086 Uiso 1 1 calc R . . . .
C24 C 0.3079(4) 0.3368(4) 0.6588(6) 0.062(3) Uani 1 1 d . U . . .
H24 H 0.3029 0.3253 0.6921 0.075 Uiso 1 1 calc R . . . .
C25 C 0.3105(4) 0.3711(3) 0.6585(5) 0.057(3) Uani 1 1 d D U . . .
C26 C 0.3178(4) 0.3872(4) 0.6107(6) 0.060(3) Uani 1 1 d . U . . .
H26 H 0.3201 0.4097 0.6109 0.072 Uiso 1 1 calc R . . . .
C27 C 0.3220(5) 0.3705(4) 0.5612(6) 0.066(3) Uani 1 1 d . U . . .
H27 H 0.3266 0.3817 0.5276 0.080 Uiso 1 1 calc R . . . .
C28 C 0.3085(4) 0.3879(4) 0.7125(6) 0.056(3) Uani 1 1 d D U . . .
C29 C 0.3083(4) 0.3866(3) 0.8065(6) 0.057(3) Uani 1 1 d D U . . .
C30 C 0.3024(4) 0.4337(3) 0.7640(6) 0.057(3) Uani 1 1 d D U . . .
C31 C 0.2972(4) 0.4686(3) 0.7644(6) 0.062(3) Uani 1 1 d D U . . .
C32 C 0.2929(5) 0.4870(4) 0.7191(7) 0.069(3) Uani 1 1 d . U . . .
H32 H 0.2938 0.4772 0.6837 0.083 Uiso 1 1 calc R . . . .
C33 C 0.2867(5) 0.5220(4) 0.7222(7) 0.071(3) Uani 1 1 d . U . . .
H33 H 0.2831 0.5351 0.6906 0.085 Uiso 1 1 calc R . . . .
C34 C 0.2869(5) 0.5336(4) 0.7772(7) 0.067(3) Uani 1 1 d . U . . .
C35 C 0.2910(5) 0.5157(4) 0.8220(7) 0.075(4) Uani 1 1 d . U . . .
H35 H 0.2901 0.5250 0.8578 0.090 Uiso 1 1 calc R . . . .
C36 C 0.2964(4) 0.4836(4) 0.8160(6) 0.068(3) Uani 1 1 d . U . . .
H36 H 0.2997 0.4710 0.8483 0.081 Uiso 1 1 calc R . . . .
C37 C 0.2815(5) 0.5694(3) 0.7812(7) 0.076(4) Uani 1 1 d . U . . .
H37A H 0.2672 0.5753 0.8174 0.091 Uiso 1 1 calc R . . . .
H37B H 0.2596 0.5772 0.7516 0.091 Uiso 1 1 calc R . . . .
C38 C 0.3449(5) 0.5917(3) 0.7222(6) 0.065(4) Uani 1 1 d . U . . .
H38 H 0.3218 0.5918 0.6928 0.078 Uiso 1 1 calc R . . . .
C39 C 0.3967(5) 0.5995(3) 0.7137(6) 0.071(4) Uani 1 1 d . U . . .
H39 H 0.4070 0.6052 0.6775 0.085 Uiso 1 1 calc R . . . .
C40 C 0.4292(5) 0.5990(3) 0.7526(5) 0.051(3) Uani 1 1 d . U . . .
C41 C 0.4124(5) 0.5920(3) 0.8050(6) 0.062(4) Uani 1 1 d . U . . .
H41 H 0.4346 0.5926 0.8353 0.075 Uiso 1 1 calc R . . . .
C42 C 0.3648(5) 0.5844(3) 0.8143(6) 0.058(3) Uani 1 1 d . U . . .
H42 H 0.3549 0.5790 0.8508 0.069 Uiso 1 1 calc R . . . .
C43 C 0.4817(5) 0.6026(3) 0.7452(5) 0.055(3) Uani 1 1 d . U . . .
C44 C 0.5014(5) 0.5938(4) 0.6937(6) 0.076(4) Uani 1 1 d . U . . .
H44 H 0.4799 0.5867 0.6653 0.092 Uiso 1 1 calc R . . . .
C45 C 0.5499(5) 0.5949(3) 0.6833(6) 0.069(4) Uani 1 1 d . U . . .
H45 H 0.5631 0.5882 0.6489 0.082 Uiso 1 1 calc R . . . .
C46 C 0.5658(5) 0.6135(3) 0.7751(6) 0.068(4) Uani 1 1 d . U . . .
H46 H 0.5891 0.6180 0.8032 0.082 Uiso 1 1 calc R . . . .
C47 C 0.5133(5) 0.6143(4) 0.7863(6) 0.093(6) Uani 1 1 d . U . . .
H47 H 0.5009 0.6225 0.8201 0.112 Uiso 1 1 calc R . . . .
C48 C 0.6349(5) 0.6029(4) 0.7137(6) 0.072(3) Uani 1 1 d . U . . .
H48A H 0.6537 0.6150 0.7417 0.086 Uiso 1 1 calc R . . . .
H48B H 0.6430 0.6114 0.6766 0.086 Uiso 1 1 calc R . . . .
C49 C 0.6486(4) 0.5669(4) 0.7169(6) 0.061(3) Uani 1 1 d . U . . .
C50 C 0.6585(5) 0.5534(4) 0.6687(6) 0.068(4) Uani 1 1 d . U . . .
H50 H 0.6594 0.5654 0.6354 0.082 Uiso 1 1 calc R . . . .
C51 C 0.6675(5) 0.5205(4) 0.6687(6) 0.073(4) Uani 1 1 d . U . . .
H51 H 0.6742 0.5098 0.6349 0.087 Uiso 1 1 calc R . . . .
C52 C 0.6666(4) 0.5033(3) 0.7201(6) 0.065(3) Uani 1 1 d D U . . .
C53 C 0.6571(5) 0.5193(4) 0.7655(6) 0.075(4) Uani 1 1 d . U . . .
H53 H 0.6554 0.5080 0.7994 0.089 Uiso 1 1 calc R . . . .
C54 C 0.6489(4) 0.5540(4) 0.7671(6) 0.063(3) Uani 1 1 d . U . . .
H54 H 0.6443 0.5658 0.8003 0.075 Uiso 1 1 calc R . . . .
C55 C 0.6863(4) 0.4088(3) 0.8283(5) 0.055(3) Uani 1 1 d D U . . .
C56 C 0.6867(4) 0.3742(4) 0.8277(6) 0.067(3) Uani 1 1 d . U . . .
H56 H 0.6849 0.3623 0.7944 0.080 Uiso 1 1 calc R . . . .
C57 C 0.6899(4) 0.3599(4) 0.8799(6) 0.063(3) Uani 1 1 d . U . . .
H57 H 0.6904 0.3374 0.8823 0.075 Uiso 1 1 calc R . . . .
C58 C 0.6923(4) 0.3775(4) 0.9276(6) 0.066(3) Uani 1 1 d . U . . .
C59 C 0.6915(4) 0.4113(4) 0.9255(6) 0.069(3) Uani 1 1 d . U . . .
H59 H 0.6938 0.4240 0.9578 0.082 Uiso 1 1 calc R . . . .
C60 C 0.6875(5) 0.4234(4) 0.8763(6) 0.072(4) Uani 1 1 d . U . . .
H60 H 0.6852 0.4459 0.8749 0.086 Uiso 1 1 calc R . . . .
C61 C 0.6936(5) 0.3602(4) 0.9843(6) 0.066(3) Uani 1 1 d . U . . .
H61A H 0.7142 0.3409 0.9815 0.079 Uiso 1 1 calc R . . . .
H61B H 0.7081 0.3743 1.0127 0.079 Uiso 1 1 calc R . . . .
C62 C 0.6282(6) 0.3198(4) 0.9933(7) 0.092(5) Uani 1 1 d . U . . .
H62 H 0.6518 0.3039 0.9850 0.111 Uiso 1 1 calc R . . . .
C63 C 0.5792(5) 0.3123(4) 0.9981(6) 0.078(4) Uani 1 1 d . U . . .
H63 H 0.5685 0.2915 0.9891 0.094 Uiso 1 1 calc R . . . .
C64 C 0.5449(5) 0.3348(4) 1.0159(6) 0.067(3) Uani 1 1 d . U . . .
C65 C 0.5627(6) 0.3666(4) 1.0254(7) 0.097(5) Uani 1 1 d . U . . .
H65 H 0.5411 0.3836 1.0338 0.116 Uiso 1 1 calc R . . . .
C66 C 0.6125(6) 0.3712(4) 1.0216(6) 0.082(4) Uani 1 1 d . U . . .
H66 H 0.6256 0.3905 1.0353 0.098 Uiso 1 1 calc R . . . .
C67 C 0.4931(5) 0.3292(4) 1.0191(6) 0.069(4) Uani 1 1 d . U . . .
C68 C 0.4711(5) 0.3058(4) 0.9847(6) 0.077(4) Uani 1 1 d . U . . .
H68 H 0.4907 0.2921 0.9627 0.092 Uiso 1 1 calc R . . . .
C69 C 0.4204(5) 0.3033(4) 0.9839(6) 0.081(5) Uani 1 1 d . U . . .
H69 H 0.4057 0.2885 0.9594 0.097 Uiso 1 1 calc R . . . .
C70 C 0.4113(6) 0.3402(4) 1.0498(6) 0.079(4) Uani 1 1 d . U . . .
H70 H 0.3902 0.3513 1.0743 0.095 Uiso 1 1 calc R . . . .
C71 C 0.4622(5) 0.3458(4) 1.0525(6) 0.078(4) Uani 1 1 d . U . . .
H71 H 0.4748 0.3610 1.0777 0.093 Uiso 1 1 calc R . . . .
C72 C 0.3387(5) 0.3172(4) 1.0096(6) 0.071(3) Uani 1 1 d . U . . .
H72A H 0.3222 0.3263 1.0424 0.085 Uiso 1 1 calc R . . . .
H72B H 0.3292 0.2946 1.0062 0.085 Uiso 1 1 calc R . . . .
C73 C 0.3249(4) 0.3351(4) 0.9585(6) 0.063(3) Uani 1 1 d . U . . .
C74 C 0.3221(5) 0.3686(4) 0.9570(6) 0.072(4) Uani 1 1 d . U . . .
H74 H 0.3250 0.3802 0.9906 0.086 Uiso 1 1 calc R . . . .
C75 C 0.3150(4) 0.3850(4) 0.9075(6) 0.061(3) Uani 1 1 d . U . . .
H75 H 0.3122 0.4075 0.9074 0.073 Uiso 1 1 calc R . . . .
C76 C 0.3122(4) 0.3681(3) 0.8586(5) 0.058(3) Uani 1 1 d D U . . .
C77 C 0.3146(4) 0.3352(4) 0.8581(7) 0.069(3) Uani 1 1 d . U . . .
H77 H 0.3120 0.3242 0.8239 0.082 Uiso 1 1 calc R . . . .
C78 C 0.3206(5) 0.3182(4) 0.9060(6) 0.074(4) Uani 1 1 d . U . . .
H78 H 0.3221 0.2956 0.9050 0.088 Uiso 1 1 calc R . . . .
O1 O 0.4212(6) 0.5188(5) 0.7364(8) 0.171(6) Uani 1 1 d . U . . .
C79 C 0.4214(7) 0.5026(8) 0.7812(13) 0.149(7) Uani 1 1 d . U . . .
H79 H 0.4168 0.5161 0.8122 0.179 Uiso 1 1 calc R . . . .
C80 C 0.4259(9) 0.4733(8) 0.7976(8) 0.150(6) Uani 1 1 d D U . . .
C81 C 0.4253(7) 0.4652(6) 0.8505(9) 0.143(6) Uani 1 1 d D U . . .
H81 H 0.4204 0.4822 0.8757 0.172 Uiso 1 1 calc R . . . .
C82 C 0.4305(7) 0.4369(5) 0.8735(11) 0.133(5) Uani 1 1 d D U . . .
H82 H 0.4344 0.4350 0.9125 0.160 Uiso 1 1 calc R . . . .
C83 C 0.4403(8) 0.3347(7) 0.7314(8) 0.138(6) Uani 1 1 d D U . . .
H83 H 0.4389 0.3133 0.7439 0.165 Uiso 1 1 calc R . . . .
C84 C 0.4427(8) 0.3405(7) 0.6771(11) 0.148(6) Uani 1 1 d . U . . .
H84 H 0.4474 0.3233 0.6524 0.178 Uiso 1 1 calc R . . . .
C85 C 0.4386(7) 0.3715(5) 0.6550(11) 0.133(5) Uani 1 1 d D U . . .
H85 H 0.4385 0.3748 0.6162 0.160 Uiso 1 1 calc R . . . .
C86 C 0.4344(7) 0.3975(7) 0.6924(11) 0.132(5) Uani 1 1 d . U . . .
C87 C 0.4294(6) 0.4283(4) 0.6678(10) 0.125(5) Uani 1 1 d D U . . .
H87 H 0.4282 0.4302 0.6287 0.149 Uiso 1 1 calc R . . . .
C88 C 0.4262(5) 0.4564(6) 0.7015(8) 0.124(5) Uani 1 1 d D U . . .
H88 H 0.4240 0.4773 0.6870 0.149 Uiso 1 1 calc R . . . .
C89 C 0.4269(5) 0.4485(5) 0.7640(11) 0.120(4) Uani 1 1 d D U . . .
C90 C 0.4333(6) 0.3996(6) 0.7538(11) 0.126(4) Uani 1 1 d . U . . .
C91 C 0.4310(8) 0.4212(7) 0.7903(11) 0.137(5) Uani 1 1 d D U . . .
C92 C 0.4304(8) 0.4114(7) 0.8426(9) 0.137(5) Uani 1 1 d D U . . .
C93 C 0.4379(6) 0.3802(5) 0.8569(10) 0.134(5) Uani 1 1 d D U . . .
H93 H 0.4425 0.3779 0.8957 0.160 Uiso 1 1 calc R . . . .
C94 C 0.4408(7) 0.3494(7) 0.8285(8) 0.145(5) Uani 1 1 d D U . . .
H94 H 0.4429 0.3291 0.8455 0.174 Uiso 1 1 calc R . . . .
C95 C 0.4399(7) 0.3564(7) 0.7656(12) 0.136(5) Uani 1 1 d . U . . .
O2 O 0.5593(16) 0.3560(6) 0.5970(14) 0.329(14) Uani 1 1 d D U . . .
C96 C 0.5608(13) 0.3846(6) 0.5929(12) 0.222(9) Uani 1 1 d D U . . .
H96 H 0.5631 0.3913 0.5555 0.267 Uiso 1 1 calc R . . . .
C97 C 0.5465(6) 0.4906(7) 0.7377(9) 0.169(6) Uani 1 1 d D U . . .
H97 H 0.5413 0.5114 0.7236 0.203 Uiso 1 1 calc R . . . .
C98 C 0.5505(8) 0.4804(5) 0.7989(8) 0.179(6) Uani 1 1 d D U . . .
H98 H 0.5516 0.4974 0.8245 0.215 Uiso 1 1 calc R . . . .
C99 C 0.5625(7) 0.3720(8) 0.7648(9) 0.171(6) Uani 1 1 d D U . . .
H99 H 0.5614 0.3510 0.7789 0.205 Uiso 1 1 calc R . . . .
C100 C 0.5650(7) 0.3745(5) 0.7084(8) 0.167(6) Uani 1 1 d D U . . .
H100 H 0.5699 0.3562 0.6861 0.200 Uiso 1 1 calc R . . . .
C101 C 0.5567(5) 0.4282(5) 0.7229(6) 0.165(5) Uani 1 1 d D U . . .
C102 C 0.5603(5) 0.4033(4) 0.6854(8) 0.181(6) Uani 1 1 d DG U . . .
C103 C 0.5600(5) 0.4095(4) 0.6289(7) 0.183(6) Uani 1 1 d DG U . . .
C104 C 0.5561(5) 0.4405(5) 0.6099(5) 0.181(6) Uani 1 1 d G U . . .
H104 H 0.5559 0.4447 0.5713 0.217 Uiso 1 1 calc R . . . .
C105 C 0.5524(5) 0.4654(4) 0.6474(7) 0.189(6) Uani 1 1 d DG U . . .
H105 H 0.5497 0.4866 0.6345 0.227 Uiso 1 1 calc R . . . .
C106 C 0.5527(5) 0.4592(4) 0.7040(6) 0.180(6) Uani 1 1 d DG U . . .
C107 C 0.5527(5) 0.4516(4) 0.8220(8) 0.168(6) Uani 1 1 d D U . . .
C108 C 0.5524(7) 0.4455(5) 0.8785(7) 0.218(8) Uani 1 1 d DG U . . .
H108 H 0.5493 0.4625 0.9041 0.262 Uiso 1 1 calc R . . . .
C109 C 0.5566(7) 0.4145(5) 0.8977(6) 0.220(9) Uani 1 1 d G U . . .
H109 H 0.5564 0.4104 0.9364 0.265 Uiso 1 1 calc R . . . .
C110 C 0.5611(6) 0.3896(4) 0.8604(7) 0.204(7) Uani 1 1 d DG U . . .
H110 H 0.5640 0.3685 0.8735 0.245 Uiso 1 1 calc R . . . .
C111 C 0.5615(5) 0.3957(4) 0.8038(7) 0.177(6) Uani 1 1 d DG U . . .
C112 C 0.5573(5) 0.4267(5) 0.7846(6) 0.174(5) Uani 1 1 d DG U . . .
P3 P 0.43776(16) 0.42730(12) 0.47956(19) 0.0829(14) Uani 1 1 d . . . . .
F11 F 0.4790(3) 0.4200(2) 0.4344(3) 0.107(3) Uani 1 1 d . . . . .
F12 F 0.3966(4) 0.4350(3) 0.5212(4) 0.122(3) Uani 1 1 d . . . . .
F13 F 0.3995(3) 0.4073(2) 0.4430(3) 0.099(3) Uani 1 1 d . . . . .
F14 F 0.4512(4) 0.3958(2) 0.5134(4) 0.118(3) Uani 1 1 d . . . . .
F15 F 0.4755(3) 0.4463(3) 0.5141(4) 0.122(4) Uani 1 1 d . . . . .
F16 F 0.4242(3) 0.4572(2) 0.4437(4) 0.108(3) Uani 1 1 d . . . . .
P1 P 0.24892(19) 0.34965(13) 0.3696(2) 0.0959(16) Uani 1 1 d . . . . .
F1 F 0.2990(4) 0.3326(3) 0.3672(5) 0.141(4) Uani 1 1 d . . . . .
F2 F 0.2039(4) 0.3714(4) 0.3762(5) 0.166(6) Uani 1 1 d . . . . .
F3 F 0.2286(5) 0.3273(2) 0.4178(4) 0.122(4) Uani 1 1 d . . . . .
F4 F 0.2299(6) 0.3250(4) 0.3253(4) 0.183(6) Uani 1 1 d . . . . .
F5 F 0.2698(4) 0.3718(3) 0.3235(6) 0.176(6) Uani 1 1 d . . . . .
F6 F 0.2735(4) 0.3710(3) 0.4169(6) 0.155(5) Uani 1 1 d . . . . .
P4 P 0.5393(3) 0.5574(2) 0.9048(3) 0.150(3) Uani 1 1 d . . . . .
F17 F 0.5833(7) 0.5366(4) 0.8986(9) 0.234(9) Uani 1 1 d . . . . .
F18 F 0.4954(4) 0.5795(3) 0.9082(5) 0.135(4) Uani 1 1 d . . . . .
F19 F 0.5067(6) 0.5279(4) 0.9151(7) 0.188(6) Uani 1 1 d . . . . .
F20 F 0.5277(7) 0.5522(4) 0.8394(5) 0.196(6) Uani 1 1 d . . . . .
F21 F 0.5710(5) 0.5909(4) 0.8889(7) 0.184(6) Uani 1 1 d . . . . .
F22 F 0.5518(5) 0.5676(3) 0.9641(5) 0.137(4) Uani 1 1 d . . . . .
P5 P 0.7222(2) 0.6248(3) 0.8584(3) 0.163(4) Uani 1 1 d . . . . .
F23 F 0.6660(4) 0.6216(5) 0.8556(6) 0.215(8) Uani 1 1 d . . . . .
F24 F 0.7811(4) 0.6243(5) 0.8644(5) 0.247(11) Uani 1 1 d . . . . .
F25 F 0.7263(5) 0.6336(5) 0.7956(5) 0.194(7) Uani 1 1 d . . . . .
F26 F 0.7267(5) 0.5887(6) 0.8450(7) 0.216(9) Uani 1 1 d . . . . .
F27 F 0.7201(4) 0.6222(4) 0.9178(5) 0.173(7) Uani 1 1 d . . . . .
F28 F 0.7175(6) 0.6616(5) 0.8730(7) 0.189(6) Uani 1 1 d . . . . .
N13 N 0.3977(9) 0.5654(5) 0.5918(8) 0.143(8) Uani 1 1 d . . . . .
C1BA C 0.4151(7) 0.5414(6) 0.5851(10) 0.106(7) Uani 1 1 d . . . . .
C148 C 0.4444(10) 0.5148(5) 0.5671(12) 0.158(10) Uani 1 1 d . . . . .
H14A H 0.4363 0.4961 0.5894 0.237 Uiso 1 1 calc GR . . . .
H14B H 0.4792 0.5199 0.5716 0.237 Uiso 1 1 calc GR . . . .
H14C H 0.4376 0.5104 0.5280 0.237 Uiso 1 1 calc GR . . . .
P6 P 0.7161(2) 0.2500 0.9441(4) 0.105(3) Uani 1 2 d S T P . .
F29 F 0.7736(6) 0.2500 0.9310(10) 0.168(9) Uani 1 2 d S T P . .
F30 F 0.6615(4) 0.2500 0.9658(7) 0.119(5) Uani 1 2 d S T P . .
F31 F 0.7034(6) 0.2769(2) 0.9003(5) 0.152(5) Uani 1 1 d . . . . .
F32 F 0.7276(3) 0.2780(2) 0.9879(5) 0.111(3) Uani 1 1 d . . . . .
P7 P 0.7289(3) 0.2500 0.5034(7) 0.182(6) Uani 1 2 d S T P . .
F33 F 0.7832(4) 0.2500 0.5267(7) 0.121(5) Uani 1 2 d S T P . .
F34 F 0.7180(5) 0.2211(3) 0.5337(10) 0.211(10) Uani 1 1 d . . . . .
F35 F 0.6749(5) 0.2500 0.4704(10) 0.177(9) Uani 1 2 d S T P . .
F36 F 0.7454(5) 0.2782(3) 0.4553(8) 0.171(6) Uani 1 1 d . . . . .
P2 P 0.4180(5) 0.2500 0.8392(4) 0.154(4) Uani 1 2 d S T P . .
F7 F 0.4413(10) 0.2500 0.7812(9) 0.190(9) Uani 1 2 d S T P . .
F8 F 0.3868(6) 0.2776(3) 0.8160(6) 0.180(6) Uani 1 1 d . . . . .
F9 F 0.3916(8) 0.2500 0.8960(9) 0.171(8) Uani 1 2 d S T P . .
F10 F 0.4524(11) 0.2782(4) 0.8597(6) 0.254(12) Uani 1 1 d . . . . .
Br1 Br 0.3685(10) 0.5511(5) 0.9465(7) 0.155(9) Uani 0.125 1 d . . . . .
Br2 Br 0.6865(14) 0.5276(7) 1.0034(17) 0.28(2) Uani 0.125 1 d . . . A 1
Br3 Br 0.7188(10) 0.4835(5) 0.9917(9) 0.177(11) Uani 0.125 1 d . . . B 2
Br4 Br 0.5412(7) 0.2500 0.6015(15) 0.259(14) Uani 0.25 2 d S T P . .

loop_
_atom_site_aniso_label
_atom_site_aniso_U_11
_atom_site_aniso_U_22
_atom_site_aniso_U_33
_atom_site_aniso_U_23
_atom_site_aniso_U_13
_atom_site_aniso_U_12
N1 0.039(6) 0.088(7) 0.068(5) 0.001(4) -0.004(5) -0.001(5)
N2 0.031(5) 0.083(6) 0.057(5) 0.003(4) 0.005(5) -0.010(5)
N3 0.043(6) 0.095(6) 0.064(5) 0.007(4) -0.004(5) 0.005(5)
N4 0.049(5) 0.093(7) 0.057(7) 0.015(5) 0.009(5) 0.004(4)
N5 0.044(4) 0.062(7) 0.061(6) -0.003(5) -0.001(4) 0.006(4)
N6 0.034(6) 0.075(6) 0.075(5) -0.010(4) 0.002(5) 0.005(5)
N7 0.026(5) 0.069(5) 0.070(5) -0.013(4) 0.001(5) 0.000(5)
N8 0.030(5) 0.079(6) 0.066(5) 0.001(4) -0.006(5) 0.002(5)
N9 0.044(5) 0.061(6) 0.074(6) -0.003(5) 0.001(4) 0.014(4)
N10 0.042(4) 0.063(7) 0.067(5) -0.002(5) 0.003(4) -0.007(4)
N11 0.053(5) 0.095(7) 0.064(7) -0.011(6) -0.004(5) 0.003(5)
N12 0.053(5) 0.071(7) 0.057(6) 0.000(5) 0.012(4) 0.006(5)
C1 0.010(5) 0.094(6) 0.072(5) 0.010(4) 0.001(5) -0.004(5)
C2 0.032(7) 0.092(6) 0.072(5) 0.004(4) 0.000(5) -0.013(6)
C3 0.018(6) 0.094(6) 0.063(5) 0.007(4) -0.003(5) -0.010(5)
C4 0.054(8) 0.104(7) 0.073(5) 0.008(5) 0.003(6) 0.002(6)
C5 0.031(7) 0.097(8) 0.069(5) 0.011(5) 0.005(6) 0.001(6)
C6 0.060(9) 0.106(8) 0.068(6) 0.004(6) -0.002(7) 0.009(7)
C7 0.031(6) 0.104(8) 0.086(6) 0.006(5) 0.006(6) 0.007(6)
C8 0.036(7) 0.118(8) 0.089(6) 0.004(6) 0.006(6) 0.009(7)
C9 0.038(7) 0.097(7) 0.085(7) 0.012(5) -0.001(6) 0.003(6)
C10 0.046(5) 0.103(9) 0.083(7) 0.011(6) 0.007(5) 0.004(6)
C11 0.058(5) 0.090(8) 0.071(9) 0.022(7) 0.005(6) 0.005(5)
C12 0.061(6) 0.092(8) 0.096(11) 0.039(8) -0.004(6) 0.008(5)
C13 0.054(5) 0.085(8) 0.067(8) 0.013(6) 0.009(5) 0.011(5)
C14 0.051(5) 0.093(8) 0.089(10) 0.032(7) 0.016(6) 0.009(5)
C15 0.044(5) 0.085(7) 0.065(9) 0.011(6) 0.011(6) 0.010(5)
C16 0.055(5) 0.074(8) 0.050(6) 0.000(6) 0.003(4) 0.011(5)
C17 0.058(5) 0.116(11) 0.064(7) 0.027(8) -0.001(5) 0.006(6)
C18 0.059(6) 0.067(9) 0.065(7) -0.006(6) 0.001(5) 0.005(6)
C19 0.053(5) 0.086(10) 0.071(7) 0.008(7) 0.001(5) 0.006(6)
C20 0.045(5) 0.110(10) 0.044(6) 0.011(7) -0.005(5) 0.008(6)
C21 0.043(5) 0.073(8) 0.072(6) -0.004(6) -0.003(5) 0.007(5)
C22 0.020(6) 0.079(7) 0.074(6) -0.009(5) -0.010(5) 0.002(6)
C23 0.048(8) 0.088(8) 0.078(6) -0.006(5) -0.002(6) 0.003(6)
C24 0.028(6) 0.083(6) 0.076(6) -0.004(5) 0.003(6) 0.001(6)
C25 0.019(6) 0.080(6) 0.072(5) -0.005(4) -0.001(5) -0.001(6)
C26 0.025(6) 0.084(7) 0.070(5) -0.010(5) -0.009(5) -0.005(6)
C27 0.049(8) 0.078(7) 0.072(6) -0.008(5) -0.009(6) 0.008(6)
C28 0.012(6) 0.081(6) 0.075(5) -0.005(4) -0.004(5) 0.002(5)
C29 0.017(6) 0.076(6) 0.077(5) -0.012(4) 0.001(5) -0.002(5)
C30 0.009(5) 0.087(5) 0.074(5) -0.009(4) 0.002(5) -0.004(5)
C31 0.014(6) 0.088(6) 0.083(6) -0.006(5) 0.003(6) 0.000(5)
C32 0.043(7) 0.085(6) 0.080(7) -0.011(5) 0.003(6) 0.005(6)
C33 0.046(8) 0.082(7) 0.085(7) -0.003(5) 0.010(6) 0.001(6)
C34 0.038(7) 0.076(6) 0.087(7) -0.008(5) 0.011(6) 0.007(5)
C35 0.052(8) 0.081(7) 0.091(7) -0.007(5) 0.009(7) 0.005(6)
C36 0.038(7) 0.082(7) 0.084(7) -0.007(5) 0.001(6) 0.004(6)
C37 0.045(6) 0.073(6) 0.109(9) -0.012(6) 0.003(6) 0.006(5)
C38 0.047(5) 0.076(9) 0.071(6) 0.004(6) -0.013(5) 0.007(6)
C39 0.047(5) 0.088(10) 0.078(7) 0.003(7) -0.004(5) 0.002(6)
C40 0.049(5) 0.042(7) 0.063(6) -0.003(6) 0.000(4) 0.010(5)
C41 0.051(5) 0.076(9) 0.060(6) -0.010(6) 0.005(5) 0.004(6)
C42 0.048(5) 0.061(9) 0.064(6) -0.011(6) 0.006(4) 0.012(6)
C43 0.047(5) 0.063(8) 0.055(6) 0.004(6) -0.002(4) 0.008(5)
C44 0.058(6) 0.107(12) 0.064(6) -0.004(7) -0.001(5) 0.010(6)
C45 0.058(5) 0.090(10) 0.058(6) -0.013(7) 0.007(5) 0.001(6)
C46 0.046(5) 0.088(10) 0.071(6) -0.014(7) 0.006(5) -0.012(6)
C47 0.046(5) 0.164(15) 0.069(7) -0.037(9) 0.001(5) -0.005(6)
C48 0.046(5) 0.089(7) 0.081(8) 0.005(6) 0.006(5) -0.004(5)
C49 0.028(6) 0.092(6) 0.063(6) 0.002(5) 0.004(6) 0.000(5)
C50 0.061(8) 0.087(7) 0.057(6) 0.007(5) 0.007(6) 0.007(6)
C51 0.060(8) 0.090(7) 0.068(6) 0.004(5) 0.000(6) 0.008(6)
C52 0.039(7) 0.091(6) 0.066(6) 0.006(5) -0.005(6) -0.007(5)
C53 0.053(8) 0.099(7) 0.072(7) 0.000(5) 0.005(6) -0.007(6)
C54 0.032(7) 0.096(7) 0.060(6) 0.003(5) 0.000(6) -0.009(6)
C55 0.012(5) 0.084(6) 0.068(5) 0.002(4) 0.000(5) -0.013(6)
C56 0.042(7) 0.088(7) 0.070(6) 0.001(5) 0.004(6) -0.006(6)
C57 0.034(7) 0.088(8) 0.067(5) 0.002(5) 0.006(6) -0.006(6)
C58 0.028(6) 0.101(7) 0.068(5) 0.001(5) -0.001(5) 0.004(6)
C59 0.033(7) 0.099(7) 0.075(6) 0.001(5) -0.008(6) 0.002(6)
C60 0.048(8) 0.097(8) 0.071(5) 0.001(5) -0.006(6) 0.001(7)
C61 0.050(6) 0.084(8) 0.063(6) -0.009(6) -0.001(5) 0.002(6)
C62 0.055(6) 0.094(8) 0.128(13) -0.018(7) -0.004(7) 0.004(5)
C63 0.053(5) 0.089(8) 0.093(11) -0.011(7) -0.003(6) 0.004(5)
C64 0.061(5) 0.086(7) 0.056(8) 0.010(6) 0.003(5) 0.008(5)
C65 0.072(6) 0.099(8) 0.120(13) -0.018(8) 0.019(7) -0.001(6)
C66 0.067(6) 0.095(8) 0.083(10) -0.012(7) 0.015(6) 0.002(6)
C67 0.061(5) 0.093(8) 0.052(7) -0.004(6) 0.001(5) 0.010(5)
C68 0.060(6) 0.100(9) 0.071(8) -0.017(7) 0.012(6) 0.006(6)
C69 0.058(6) 0.105(10) 0.080(9) -0.029(8) 0.008(5) 0.007(6)
C70 0.068(6) 0.104(10) 0.067(8) -0.023(7) 0.013(6) 0.003(6)
C71 0.066(6) 0.094(10) 0.072(8) -0.017(7) 0.011(5) 0.003(6)
C72 0.048(5) 0.088(8) 0.076(7) -0.005(6) 0.014(5) 0.007(5)
C73 0.025(6) 0.080(7) 0.083(6) -0.005(5) 0.016(5) 0.006(6)
C74 0.056(8) 0.082(7) 0.077(6) -0.005(5) 0.008(6) 0.013(6)
C75 0.027(6) 0.078(7) 0.076(6) -0.004(5) 0.003(6) 0.000(6)
C76 0.021(6) 0.078(6) 0.075(5) -0.007(4) 0.005(5) -0.003(6)
C77 0.037(7) 0.079(7) 0.089(7) -0.004(5) 0.011(6) -0.005(6)
C78 0.054(8) 0.083(7) 0.085(6) -0.006(5) 0.013(6) 0.000(7)
O1 0.120(11) 0.204(15) 0.190(15) 0.023(11) -0.030(12) -0.029(12)
C79 0.059(10) 0.194(11) 0.194(16) 0.024(11) 0.024(14) 0.024(14)
C80 0.092(12) 0.192(10) 0.165(11) 0.014(9) 0.028(14) 0.013(15)
C81 0.062(10) 0.206(12) 0.161(10) 0.014(10) 0.009(13) -0.005(14)
C82 0.052(9) 0.198(12) 0.149(11) 0.011(9) 0.016(11) -0.027(14)
C83 0.065(10) 0.190(11) 0.158(11) 0.018(10) -0.015(13) -0.026(13)
C84 0.097(12) 0.183(11) 0.164(11) 0.046(11) 0.010(14) -0.033(13)
C85 0.075(10) 0.170(11) 0.154(12) 0.016(9) -0.021(12) -0.024(13)
C86 0.060(9) 0.186(10) 0.150(10) 0.007(8) -0.014(12) -0.041(12)
C87 0.039(8) 0.174(11) 0.161(11) 0.012(9) -0.001(10) -0.045(12)
C88 0.021(7) 0.189(11) 0.163(10) 0.013(9) -0.009(10) -0.022(10)
C89 0.010(6) 0.189(9) 0.160(9) 0.012(8) 0.005(10) -0.027(10)
C90 0.031(8) 0.193(9) 0.154(9) 0.010(8) 0.005(11) -0.040(11)
C91 0.065(10) 0.196(10) 0.150(9) 0.014(8) 0.007(13) -0.012(14)
C92 0.057(9) 0.199(11) 0.156(9) 0.019(9) 0.005(12) -0.017(14)
C93 0.051(9) 0.188(11) 0.161(12) 0.023(9) 0.009(11) -0.029(13)
C94 0.072(10) 0.198(11) 0.165(11) 0.012(10) -0.004(12) -0.049(13)
C95 0.047(9) 0.190(10) 0.170(10) 0.015(9) 0.006(12) -0.044(12)
O2 0.32(3) 0.296(16) 0.37(3) -0.01(2) -0.03(3) 0.07(3)
C96 0.132(16) 0.300(16) 0.235(16) -0.019(15) 0.008(18) -0.01(2)
C97 0.030(8) 0.243(12) 0.234(13) -0.006(10) 0.016(12) -0.050(12)
C98 0.048(10) 0.256(12) 0.233(12) -0.018(11) -0.013(14) -0.006(15)
C99 0.047(9) 0.251(13) 0.214(12) 0.003(11) 0.011(15) -0.043(13)
C100 0.038(9) 0.246(12) 0.216(12) -0.002(11) 0.018(13) -0.018(13)
C101 0.028(8) 0.247(11) 0.220(10) -0.002(9) 0.009(12) -0.029(13)
C102 0.074(11) 0.254(12) 0.215(10) 0.005(9) 0.011(15) -0.023(16)
C103 0.052(9) 0.288(13) 0.210(11) 0.004(10) 0.001(14) -0.006(15)
C104 0.043(9) 0.294(14) 0.205(12) 0.012(10) -0.016(12) -0.003(16)
C105 0.067(11) 0.281(14) 0.219(12) 0.010(10) -0.008(16) -0.017(14)
C106 0.059(10) 0.257(11) 0.225(11) -0.006(9) -0.004(14) -0.021(15)
C107 0.029(8) 0.253(12) 0.221(11) -0.014(9) -0.008(13) -0.050(13)
C108 0.149(16) 0.277(15) 0.228(11) -0.012(12) 0.031(17) -0.009(17)
C109 0.158(16) 0.276(18) 0.227(13) -0.007(11) 0.012(17) 0.001(19)
C110 0.115(14) 0.278(15) 0.219(12) -0.013(11) 0.003(17) -0.031(16)
C111 0.056(10) 0.256(12) 0.220(11) -0.001(9) -0.004(14) -0.033(15)
C112 0.041(9) 0.255(11) 0.225(10) -0.010(9) -0.006(13) -0.027(14)
P3 0.064(3) 0.106(4) 0.079(3) -0.019(3) -0.004(3) 0.010(3)
F11 0.087(6) 0.156(9) 0.076(6) -0.022(6) -0.022(5) -0.016(6)
F12 0.097(7) 0.151(9) 0.117(7) -0.015(7) 0.019(6) 0.026(7)
F13 0.095(6) 0.123(7) 0.079(6) -0.003(6) -0.013(5) 0.005(6)
F14 0.162(9) 0.106(7) 0.087(6) 0.015(6) -0.005(7) 0.040(7)
F15 0.090(6) 0.185(10) 0.091(6) -0.043(7) -0.021(6) -0.008(7)
F16 0.092(6) 0.099(7) 0.133(8) 0.019(7) -0.003(6) 0.004(6)
P1 0.090(4) 0.107(4) 0.091(3) 0.002(4) 0.007(3) 0.001(4)
F1 0.091(7) 0.195(12) 0.137(9) 0.025(9) -0.010(7) 0.008(8)
F2 0.104(8) 0.248(14) 0.147(9) 0.087(10) 0.049(7) 0.097(9)
F3 0.180(10) 0.110(7) 0.077(6) 0.012(6) 0.049(7) -0.019(7)
F4 0.226(14) 0.237(15) 0.085(7) -0.039(9) -0.016(9) -0.094(12)
F5 0.121(8) 0.153(10) 0.253(15) 0.120(11) 0.105(10) 0.043(8)
F6 0.131(9) 0.147(10) 0.187(12) -0.049(9) 0.038(9) -0.056(8)
P4 0.146(6) 0.153(7) 0.152(7) 0.047(6) -0.007(5) 0.005(7)
F17 0.192(15) 0.146(12) 0.36(3) 0.114(14) -0.043(15) 0.049(11)
F18 0.114(8) 0.152(10) 0.139(9) -0.029(8) 0.014(7) 0.031(8)
F19 0.197(14) 0.166(12) 0.201(14) 0.006(11) 0.012(12) -0.044(12)
F20 0.248(17) 0.235(16) 0.104(9) -0.034(10) -0.005(10) 0.038(13)
F21 0.142(10) 0.189(14) 0.221(15) 0.030(12) 0.023(10) -0.006(10)
F22 0.149(9) 0.168(11) 0.095(8) 0.009(7) 0.005(7) 0.034(9)
P5 0.069(4) 0.310(13) 0.111(6) -0.084(7) -0.006(3) 0.009(6)
F23 0.061(6) 0.42(2) 0.164(11) -0.152(14) -0.010(7) -0.010(10)
F24 0.064(6) 0.54(3) 0.138(10) -0.192(15) -0.001(7) 0.032(11)
F25 0.131(10) 0.36(2) 0.092(8) -0.075(12) 0.008(7) -0.007(12)
F26 0.110(10) 0.36(3) 0.180(14) -0.115(18) 0.030(9) -0.038(13)
F27 0.090(7) 0.34(2) 0.089(8) -0.099(11) 0.023(6) -0.026(10)
F28 0.197(14) 0.222(16) 0.149(12) -0.068(13) 0.064(11) -0.036(12)
N13 0.21(2) 0.096(14) 0.124(14) 0.035(13) -0.022(14) -0.006(15)
C1BA 0.085(13) 0.076(16) 0.16(2) 0.040(17) -0.013(13) -0.018(13)
C148 0.17(2) 0.051(12) 0.25(3) -0.020(15) 0.01(2) 0.012(15)
P6 0.077(4) 0.068(5) 0.169(7) 0.000 0.043(5) 0.000
F29 0.114(11) 0.053(8) 0.34(3) 0.000 0.123(14) 0.000
F30 0.043(6) 0.094(9) 0.221(16) 0.000 0.016(8) 0.000
F31 0.252(15) 0.079(7) 0.125(8) 0.030(7) 0.041(9) 0.033(8)
F32 0.076(6) 0.069(6) 0.187(10) -0.012(7) 0.016(7) 0.005(5)
P7 0.053(4) 0.099(8) 0.393(19) 0.000 -0.051(7) 0.000
F33 0.058(7) 0.087(9) 0.219(16) 0.000 -0.020(9) 0.000
F34 0.110(9) 0.069(8) 0.45(3) 0.024(13) -0.084(15) -0.019(7)
F35 0.065(8) 0.122(12) 0.34(3) 0.000 -0.075(13) 0.000
F36 0.115(9) 0.103(9) 0.295(19) 0.067(10) -0.043(12) -0.020(7)
P2 0.201(10) 0.175(11) 0.085(6) 0.000 0.028(7) 0.000
F7 0.29(3) 0.098(12) 0.186(18) 0.000 0.080(19) 0.000
F8 0.203(14) 0.159(11) 0.178(12) 0.068(10) 0.030(12) 0.061(11)
F9 0.22(2) 0.098(12) 0.195(18) 0.000 0.099(16) 0.000
F10 0.45(4) 0.151(12) 0.158(12) -0.052(10) -0.076(17) -0.092(17)
Br1 0.22(2) 0.149(16) 0.094(11) -0.046(12) 0.055(14) -0.081(16)
Br2 0.32(4) 0.16(2) 0.38(5) 0.16(3) -0.25(4) -0.05(2)
Br3 0.24(3) 0.137(16) 0.150(17) -0.009(14) -0.071(17) 0.137(18)
Br4 0.145(14) 0.126(13) 0.51(5) 0.000 -0.05(2) 0.000

loop_
_atom_type_symbol
_atom_type_description
_atom_type_scat_dispersion_real
_atom_type_scat_dispersion_imag
_atom_type_scat_source
C C 0.0181 0.0091 'International Tables Vol C Tables 4.2.6.8 and 6.1.1.4'
H H 0.0000 0.0000 'International Tables Vol C Tables 4.2.6.8 and 6.1.1.4'
Br Br -0.6763 1.2805 'International Tables Vol C Tables 4.2.6.8 and 6.1.1.4'
F F 0.0727 0.0534 'International Tables Vol C Tables 4.2.6.8 and 6.1.1.4'
N N 0.0311 0.0180 'International Tables Vol C Tables 4.2.6.8 and 6.1.1.4'
O O 0.0492 0.0322 'International Tables Vol C Tables 4.2.6.8 and 6.1.1.4'
P P 0.2955 0.4335 'International Tables Vol C Tables 4.2.6.8 and 6.1.1.4'

loop_
_geom_angle_atom_site_label_1
_geom_angle_atom_site_label_2
_geom_angle_atom_site_label_3
_geom_angle
_geom_angle_site_symmetry_1
_geom_angle_site_symmetry_3
C1 N1 C2 122.6(13) . .
C3 N2 C2 109.8(12) . .
C3 N3 C1 113.6(12) . .
C11 N4 C10 120.0(13) . .
C11 N4 C15 121.6(12) . .
C15 N4 C10 118.0(12) . .
C18 N5 C19 121.5(12) . .
C18 N5 C21 121.4(12) . .
C19 N5 C21 117.1(11) . .
C28 N6 C29 116.2(12) . .
C30 N7 C29 116.7(12) . .
C28 N8 C30 114.3(12) . .
C38 N9 C37 114.5(12) . .
C42 N9 C37 123.3(12) . .
C42 N9 C38 121.1(12) . .
C45 N10 C48 114.4(11) . .
C46 N10 C45 126.9(11) . .
C46 N10 C48 117.3(11) . .
C62 N11 C61 117.3(12) . .
C66 N11 C61 121.7(13) . .
C66 N11 C62 121.0(13) . .
C69 N12 C70 120.6(13) . .
C69 N12 C72 119.3(13) . .
C70 N12 C72 120.1(12) . .
N1 C1 N3 120.4(13) . .
N1 C1 C4 126.8(15) . .
N3 C1 C4 112.8(14) . .
N1 C2 N2 121.8(12) . .
N1 C2 C55 125.4(15) . .
N2 C2 C55 112.8(13) . .
N2 C3 C52 111.8(13) . .
N3 C3 N2 131.6(14) . .
N3 C3 C52 116.5(14) . .
C5 C4 C1 130.2(16) . .
C5 C4 C9 117.2(15) . .
C9 C4 C1 112.3(15) . .
C6 C5 C4 127.5(17) . .
C5 C6 C7 118.4(17) . .
C6 C7 C10 121.6(15) . .
C8 C7 C6 117.9(17) . .
C8 C7 C10 120.6(16) . .
C7 C8 C9 122.0(17) . .
C8 C9 C4 116.2(15) . .
C7 C10 N4 106.3(11) . .
N4 C11 C12 122.4(15) . .
C11 C12 C13 118.4(15) . .
C12 C13 C14 120.0(13) . .
C12 C13 C16 118.6(13) . .
C14 C13 C16 121.3(13) . .
C15 C14 C13 118.5(14) . .
C14 C15 N4 119.1(14) . .
C17 C16 C13 124.9(13) . .
C17 C16 C20 118.1(12) . .
C20 C16 C13 116.9(12) . .
C18 C17 C16 121.6(15) . .
N5 C18 C17 121.9(15) . .
N5 C19 C20 119.2(13) . .
C16 C20 C19 117.3(13) . .
N5 C21 C22 106.3(10) . .
C23 C22 C21 118.2(14) . .
C27 C22 C21 122.5(14) . .
C27 C22 C23 119.1(15) . .
C24 C23 C22 123.0(16) . .
C23 C24 C25 116.6(15) . .
C24 C25 C28 117.8(14) . .
C26 C25 C24 120.8(13) . .
C26 C25 C28 121.2(14) . .
C25 C26 C27 119.4(14) . .
C22 C27 C26 121.0(15) . .
N6 C28 N8 124.3(13) . .
N6 C28 C25 117.7(13) . .
N8 C28 C25 117.9(14) . .
N6 C29 C76 118.3(13) . .
N7 C29 N6 123.5(13) . .
N7 C29 C76 118.2(13) . .
N7 C30 N8 124.8(13) . .
N7 C30 C31 120.0(14) . .
N8 C30 C31 115.2(14) . .
C32 C31 C30 125.1(15) . .
C32 C31 C36 117.7(14) . .
C36 C31 C30 117.2(14) . .
C31 C32 C33 122.6(15) . .
C34 C33 C32 113.1(15) . .
C33 C34 C37 113.8(15) . .
C35 C34 C33 124.6(15) . .
C35 C34 C37 121.6(15) . .
C34 C35 C36 119.2(16) . .
C35 C36 C31 122.8(16) . .
C34 C37 N9 108.2(10) . .
N9 C38 C39 115.2(13) . .
C40 C39 C38 123.8(14) . .
C39 C40 C41 116.4(13) . .
C39 C40 C43 125.9(13) . .
C41 C40 C43 117.5(12) . .
C42 C41 C40 121.3(13) . .
N9 C42 C41 122.1(13) . .
C44 C43 C40 117.3(12) . .
C44 C43 C47 118.9(12) . .
C47 C43 C40 123.8(12) . .
C45 C44 C43 122.0(14) . .
C44 C45 N10 116.7(13) . .
N10 C46 C47 116.9(13) . .
C43 C47 C46 117.7(13) . .
N10 C48 C49 108.3(10) . .
C50 C49 C48 115.0(14) . .
C50 C49 C54 128.7(15) . .
C54 C49 C48 116.3(14) . .
C49 C50 C51 117.4(15) . .
C50 C51 C52 119.4(14) . .
C51 C52 C3 120.8(14) . .
C53 C52 C3 121.4(15) . .
C53 C52 C51 117.8(14) . .
C52 C53 C54 124.0(15) . .
C49 C54 C53 112.4(14) . .
C56 C55 C2 113.0(13) . .
C60 C55 C2 128.5(15) . .
C60 C55 C56 118.5(14) . .
C57 C56 C55 115.0(14) . .
C58 C57 C56 121.8(15) . .
C57 C58 C59 120.6(15) . .
C57 C58 C61 119.2(14) . .
C59 C58 C61 120.1(14) . .
C60 C59 C58 115.4(16) . .
C59 C60 C55 128.7(17) . .
N11 C61 C58 109.5(10) . .
C63 C62 N11 118.1(15) . .
C62 C63 C64 121.2(15) . .
C63 C64 C65 116.9(13) . .
C63 C64 C67 124.3(15) . .
C67 C64 C65 118.4(14) . .
C66 C65 C64 116.8(16) . .
N11 C66 C65 124.1(17) . .
C68 C67 C64 119.9(13) . .
C71 C67 C64 123.9(14) . .
C71 C67 C68 116.2(13) . .
C69 C68 C67 118.7(14) . .
N12 C69 C68 122.7(15) . .
N12 C70 C71 121.7(14) . .
C67 C71 C70 119.8(15) . .
N12 C72 C73 106.2(11) . .
C74 C73 C72 122.6(14) . .
C74 C73 C78 117.5(15) . .
C78 C73 C72 119.2(14) . .
C75 C74 C73 121.7(15) . .
C76 C75 C74 119.0(14) . .
C75 C76 C29 117.3(13) . .
C75 C76 C77 121.4(14) . .
C77 C76 C29 121.3(14) . .
C78 C77 C76 121.4(15) . .
C77 C78 C73 119.0(15) . .
O1 C79 C80 140(3) . .
C79 C80 C81 122(3) . .
C79 C80 C89 124(2) . .
C89 C80 C81 113(3) . .
C80 C81 C82 129(3) . .
C92 C82 C81 120(3) . .
C95 C83 C84 121(3) . .
C83 C84 C85 122(3) . .
C86 C85 C84 119(3) . .
C85 C86 C87 116(2) . .
C85 C86 C90 133(3) . .
C87 C86 C90 111(2) . .
C86 C87 C88 121(2) . .
C87 C88 C89 112(2) . .
C80 C89 C88 115.4(18) . .
C91 C89 C80 113(3) . .
C91 C89 C88 131(2) . .
C86 C90 C95 95(2) . .
C91 C90 C86 137(3) . .
C91 C90 C95 127(2) . .
C89 C91 C92 137(3) . .
C90 C91 C89 107(2) . .
C90 C91 C92 116(3) . .
C82 C92 C91 107(3) . .
C82 C92 C93 130(2) . .
C93 C92 C91 122(2) . .
C94 C93 C92 137(2) . .
C93 C94 C95 107(2) . .
C83 C95 C90 129(3) . .
C83 C95 C94 121(3) . .
C94 C95 C90 110(2) . .
O2 C96 C103 136(3) . .
C106 C97 C98 105(2) . .
C107 C98 C97 131.0(19) . .
C111 C99 C100 129(3) . .
C102 C100 C99 119(2) . .
C102 C101 C106 120.0 . .
C102 C101 C112 128.2(16) . .
C106 C101 C112 111.8(16) . .
C100 C102 C101 114.8(13) . .
C100 C102 C103 125.2(13) . .
C101 C102 C103 120.0 . .
C96 C103 C102 118.8(18) . .
C96 C103 C104 121.1(18) . .
C102 C103 C104 120.0 . .
C105 C104 C103 120.0 . .
C104 C105 C106 120.0 . .
C101 C106 C97 129.3(13) . .
C105 C106 C97 110.7(13) . .
C105 C106 C101 120.0 . .
C98 C107 C108 125.2(13) . .
C98 C107 C112 114.7(13) . .
C108 C107 C112 120.0 . .
C109 C108 C107 120.0 . .
C108 C109 C110 120.0 . .
C109 C110 C111 120.0 . .
C99 C111 C110 122.7(16) . .
C99 C111 C112 117.2(16) . .
C112 C111 C110 120.0 . .
C107 C112 C101 127.9(16) . .
C111 C112 C101 112.0(16) . .
C111 C112 C107 120.0 . .
F11 P3 F13 89.0(5) . .
F11 P3 F14 91.5(6) . .
F12 P3 F11 177.6(6) . .
F12 P3 F13 89.6(6) . .
F12 P3 F14 90.5(6) . .
F12 P3 F15 91.5(6) . .
F12 P3 F16 91.1(6) . .
F14 P3 F13 89.8(6) . .
F15 P3 F11 89.9(5) . .
F15 P3 F13 178.9(6) . .
F15 P3 F14 90.1(6) . .
F15 P3 F16 92.2(6) . .
F16 P3 F11 86.9(6) . .
F16 P3 F13 87.9(5) . .
F16 P3 F14 177.2(6) . .
F1 P1 F3 93.4(7) . .
F1 P1 F4 87.6(9) . .
F1 P1 F5 85.9(6) . .
F1 P1 F6 85.2(7) . .
F2 P1 F1 170.3(9) . .
F2 P1 F3 89.8(7) . .
F2 P1 F4 101.6(10) . .
F2 P1 F5 90.6(6) . .
F2 P1 F6 85.8(8) . .
F3 P1 F6 87.5(7) . .
F4 P1 F3 89.4(6) . .
F4 P1 F6 172.1(9) . .
F5 P1 F3 178.5(9) . .
F5 P1 F4 91.9(9) . .
F5 P1 F6 91.1(8) . .
F17 P4 F18 176.9(11) . .
F17 P4 F19 90.3(10) . .
F17 P4 F20 88.8(12) . .
F17 P4 F21 93.2(9) . .
F17 P4 F22 94.5(11) . .
F18 P4 F19 91.8(9) . .
F18 P4 F20 88.9(9) . .
F18 P4 F21 84.6(8) . .
F18 P4 F22 87.5(8) . .
F19 P4 F20 86.2(10) . .
F19 P4 F21 174.5(10) . .
F20 P4 F21 89.6(10) . .
F22 P4 F19 101.6(9) . .
F22 P4 F20 171.4(10) . .
F22 P4 F21 82.3(9) . .
F23 P5 F24 173.5(15) . .
F23 P5 F25 92.8(9) . .
F23 P5 F26 89.1(11) . .
F23 P5 F28 90.8(10) . .
F25 P5 F24 91.2(9) . .
F25 P5 F28 89.5(12) . .
F26 P5 F24 85.8(11) . .
F26 P5 F25 91.3(10) . .
F26 P5 F28 179.2(11) . .
F27 P5 F23 89.8(8) . .
F27 P5 F24 87.0(8) . .
F27 P5 F25 170.6(14) . .
F27 P5 F26 97.7(13) . .
F27 P5 F28 81.4(9) . .
F28 P5 F24 94.3(11) . .
N13 C1BA C148 166(2) . .
F29 P6 F32 86.5(8) . .
F29 P6 F32 86.5(8) . 7_565
F30 P6 F29 172.0(13) . .
F30 P6 F31 90.8(8) . .
F30 P6 F31 90.8(8) . 7_565
F30 P6 F32 88.1(6) . .
F30 P6 F32 88.1(6) . 7_565
F31 P6 F29 94.8(9) . .
F31 P6 F29 94.8(9) 7_565 .
F31 P6 F31 91.1(10) 7_565 .
F31 P6 F32 178.2(8) . 7_565
F31 P6 F32 87.5(6) 7_565 7_565
F31 P6 F32 87.5(6) . .
F31 P6 F32 178.2(8) 7_565 .
F32 P6 F32 93.9(9) . 7_565
F33 P7 F35 172.4(15) . .
F33 P7 F36 89.6(7) . .
F33 P7 F36 89.6(7) . 7_565
F34 P7 F33 90.7(8) 7_565 .
F34 P7 F33 90.7(8) . .
F34 P7 F34 114(2) 7_565 .
F34 P7 F35 93.5(8) 7_565 .
F34 P7 F35 93.5(8) . .
F34 P7 F36 79.3(9) 7_565 .
F34 P7 F36 79.3(9) . 7_565
F34 P7 F36 166.6(16) . .
F34 P7 F36 166.6(16) 7_565 7_565
F35 P7 F36 84.9(9) . 7_565
F35 P7 F36 84.9(9) . .
F36 P7 F36 87.3(15) . 7_565
F7 P2 F8 84.1(10) . 7_565
F7 P2 F8 84.1(10) . .
F7 P2 F9 176.7(16) . .
F7 P2 F10 92.3(12) . .
F7 P2 F10 92.3(12) . 7_565
F8 P2 F8 97.4(15) . 7_565
F8 P2 F9 93.7(10) 7_565 .
F8 P2 F9 93.7(10) . .
F8 P2 F10 176.3(12) . 7_565
F8 P2 F10 83.0(11) 7_565 7_565
F8 P2 F10 83.0(11) . .
F8 P2 F10 176.3(12) 7_565 .
F9 P2 F10 89.9(11) . 7_565
F9 P2 F10 89.9(11) . .
F10 P2 F10 96.5(19) . 7_565

loop_
_geom_bond_atom_site_label_1
_geom_bond_atom_site_label_2
_geom_bond_distance
_geom_bond_site_symmetry_2
N1 C1 1.283(16) .
N1 C2 1.303(17) .
N2 C2 1.435(18) .
N2 C3 1.333(16) .
N3 C1 1.413(17) .
N3 C3 1.287(16) .
N4 C10 1.494(18) .
N4 C11 1.312(16) .
N4 C15 1.392(17) .
N5 C18 1.281(16) .
N5 C19 1.319(16) .
N5 C21 1.544(16) .
N6 C28 1.312(16) .
N6 C29 1.363(16) .
N7 C29 1.342(16) .
N7 C30 1.295(16) .
N8 C28 1.362(17) .
N8 C30 1.382(16) .
N9 C37 1.533(17) .
N9 C38 1.357(16) .
N9 C42 1.298(15) .
N10 C45 1.370(16) .
N10 C46 1.303(16) .
N10 C48 1.554(17) .
N11 C61 1.517(17) .
N11 C62 1.386(19) .
N11 C66 1.270(17) .
N12 C69 1.281(16) .
N12 C70 1.296(17) .
N12 C72 1.485(17) .
C1 C4 1.455(14) .
C2 C55 1.482(13) .
C3 C52 1.523(14) .
C4 C5 1.352(19) .
C4 C9 1.45(2) .
C5 C6 1.266(19) .
C6 C7 1.43(2) .
C7 C8 1.38(2) .
C7 C10 1.47(2) .
C8 C9 1.39(2) .
C11 C12 1.34(2) .
C12 C13 1.365(19) .
C13 C14 1.444(19) .
C13 C16 1.543(19) .
C14 C15 1.323(19) .
C16 C17 1.329(17) .
C16 C20 1.397(17) .
C17 C18 1.318(19) .
C19 C20 1.405(18) .
C21 C22 1.546(18) .
C22 C23 1.372(19) .
C22 C27 1.366(18) .
C23 C24 1.358(18) .
C24 C25 1.447(19) .
C25 C26 1.353(17) .
C25 C28 1.485(13) .
C26 C27 1.392(18) .
C29 C76 1.484(13) .
C30 C31 1.479(14) .
C31 C32 1.346(18) .
C31 C36 1.397(18) .
C32 C33 1.49(2) .
C33 C34 1.42(2) .
C34 C35 1.324(19) .
C34 C37 1.52(2) .
C35 C36 1.368(19) .
C38 C39 1.468(19) .
C39 C40 1.292(17) .
C40 C41 1.379(17) .
C40 C43 1.454(18) .
C41 C42 1.360(18) .
C43 C44 1.406(18) .
C43 C47 1.405(18) .
C44 C45 1.350(19) .
C46 C47 1.459(19) .
C48 C49 1.56(2) .
C49 C50 1.324(18) .
C49 C54 1.330(18) .
C50 C51 1.408(19) .
C51 C52 1.439(19) .
C52 C53 1.313(18) .
C53 C54 1.48(2) .
C55 C56 1.457(19) .
C55 C60 1.314(18) .
C56 C57 1.399(18) .
C57 C58 1.374(18) .
C58 C59 1.42(2) .
C58 C61 1.551(19) .
C59 C60 1.297(18) .
C62 C63 1.38(2) .
C63 C64 1.403(19) .
C64 C65 1.44(2) .
C64 C67 1.44(2) .
C65 C66 1.38(2) .
C67 C68 1.425(19) .
C67 C71 1.362(18) .
C68 C69 1.39(2) .
C70 C71 1.41(2) .
C72 C73 1.496(19) .
C73 C74 1.413(19) .
C73 C78 1.463(19) .
C74 C75 1.395(18) .
C75 C76 1.382(17) .
C76 C77 1.390(18) .
C77 C78 1.371(19) .
O1 C79 1.28(3) .
C79 C80 1.30(3) .
C80 C81 1.323(12) .
C80 C89 1.323(12) .
C81 C82 1.326(11) .
C82 C92 1.307(12) .
C83 C84 1.34(3) .
C83 C95 1.23(3) .
C84 C85 1.41(3) .
C85 C86 1.43(3) .
C86 C87 1.43(3) .
C86 C90 1.49(3) .
C87 C88 1.44(2) .
C88 C89 1.55(3) .
C89 C91 1.319(11) .
C90 C91 1.27(3) .
C90 C95 1.85(4) .
C91 C92 1.330(12) .
C92 C93 1.38(3) .
C93 C94 1.47(3) .
C94 C95 1.55(3) .
O2 C96 1.210(18) .
C96 C103 1.363(18) .
C97 C98 1.54(3) .
C97 C106 1.56(2) .
C98 C107 1.338(18) .
C99 C100 1.37(2) .
C99 C111 1.37(2) .
C100 C102 1.345(18) .
C101 C102 1.3900 .
C101 C106 1.3900 .
C101 C112 1.492(19) .
C102 C103 1.3900 .
C103 C104 1.3900 .
C104 C105 1.3900 .
C105 C106 1.3900 .
C107 C108 1.3900 .
C107 C112 1.3900 .
C108 C109 1.3900 .
C109 C110 1.3900 .
C110 C111 1.3900 .
C111 C112 1.3900 .
P3 F11 1.599(10) .
P3 F12 1.544(10) .
P3 F13 1.609(10) .
P3 F14 1.603(10) .
P3 F15 1.550(10) .
P3 F16 1.575(10) .
P1 F1 1.548(12) .
P1 F2 1.541(11) .
P1 F3 1.599(10) .
P1 F4 1.579(12) .
P1 F5 1.562(11) .
P1 F6 1.601(13) .
P4 F17 1.495(19) .
P4 F18 1.521(14) .
P4 F19 1.553(16) .
P4 F20 1.628(15) .
P4 F21 1.700(17) .
P4 F22 1.534(13) .
P5 F23 1.545(12) .
P5 F24 1.615(12) .
P5 F25 1.565(16) .
P5 F26 1.56(2) .
P5 F27 1.440(13) .
P5 F28 1.596(19) .
N13 C1BA 1.13(2) .
C1BA C148 1.44(3) .
P6 F29 1.603(15) .
P6 F30 1.582(13) .
P6 F31 1.589(12) 7_565
P6 F31 1.589(12) .
P6 F32 1.616(12) .
P6 F32 1.616(11) 7_565
P7 F33 1.588(15) .
P7 F34 1.454(18) .
P7 F34 1.454(18) 7_565
P7 F35 1.676(17) .
P7 F36 1.723(18) .
P7 F36 1.723(18) 7_565
P2 F7 1.54(2) .
P2 F8 1.547(14) .
P2 F8 1.547(14) 7_565
P2 F9 1.550(19) .
P2 F10 1.593(19) 7_565
P2 F10 1.593(19) .

loop_
_smtbx_masks_void_nr
_smtbx_masks_void_average_x
_smtbx_masks_void_average_y
_smtbx_masks_void_average_z
_smtbx_masks_void_volume
_smtbx_masks_void_count_electrons
1 0.000 0.000 0.500 42.3 0.0
2 -0.605 0.250 0.258 2948.0 850.7
3 0.000 0.500 0.500 42.3 0.0
4 0.602 0.750 0.577 2948.0 848.1
5 0.195 -0.008 0.031 125.1 14.4
6 0.195 0.508 0.031 125.1 14.8
7 0.305 0.492 0.531 125.1 15.2
8 0.305 0.008 0.531 125.1 14.0
9 0.500 0.000 0.000 42.3 0.0
10 0.500 0.500 0.000 42.3 0.0
11 0.695 -0.008 0.469 125.1 15.2
12 0.695 0.508 0.469 125.1 14.1
13 0.805 0.492 0.969 125.1 14.4
14 0.805 0.008 0.969 125.1 14.9
